data_4000480
_journal_name_full 'Chemistry of Materials'
_journal_paper_doi 10.1021/cm0487472
_journal_year 2004
_chemical_formula_sum 'Ga0.35 Ge0.15 La O2.33'
_chemical_formula_weight 211.40
_space_group_IT_number 14
_symmetry_cell_setting monoclinic
_symmetry_space_group_name_Hall '-P 2ybc'
_symmetry_space_group_name_H-M 'P 1 21/c 1'
_cell_angle_alpha 90.0
_cell_angle_beta 110.261(7)
_cell_angle_gamma 90.0
_cell_formula_units_Z 16
_cell_length_a 8.10618(20)
_cell_length_b 11.17474(33)
_cell_length_c 11.7147(6)
_cell_volume 995.50787
_cod_database_code 4000480

loop_
_symmetry_equiv_pos_site_id
_symmetry_equiv_pos_as_xyz
1 +x,+y,+z
2 -x,+y+1/2,-z+1/2
-1 -x,-y,-z
-2 +x,-y+1/2,+z+1/2

loop_
_atom_site_type_symbol
_atom_site_label
_atom_site_fract_x
_atom_site_fract_y
_atom_site_fract_z
_atom_site_occupancy
_atom_site_thermal_displace_type
_atom_site_U_iso_or_equiv
_atom_site_symmetry_multiplicity
GA Ga1 0.1930(26) 0.1892(18) 0.1257(11) 0.7 Uiso 0.025(4) 4
GA Ga2 0.7156(19) 0.1912(20) 0.1212(15) 0.7 Uiso 0.032(5) 4
LA La1 0.5128(26) 0.0920(13) 0.7914(11) 1.0 Uiso 0.030(5) 4
LA La2 0.0269(22) 0.0820(11) 0.8073(9) 1.0 Uiso 0.0128(35) 4
LA La3 0.3358(22) 0.1262(14) 0.4277(12) 1.0 Uiso 0.0168(34) 4
LA La4 0.8269(18) 0.1243(14) 0.4224(12) 1.0 Uiso 0.012(4) 4
O O1 0.7725(32) 0.2172(23) 0.7581(19) 1.0 Uiso 0.032(6) 4
O O2 0.2258(34) 0.2159(29) 0.7577(24) 1.0 Uiso 0.050(8) 4
O O3 0.2057(27) 0.0410(14) 0.1824(14) 1.0 Uiso 0.018(4) 4
O O4 0.099(4) 0.2398(21) 0.9674(20) 1.0 Uiso 0.042(6) 4
O O5 0.435(5) 0.2128(22) 0.1257(21) 0.81(5) Uiso 0.055(5) 4
O O6 0.595(4) 0.2267(21) 0.9758(21) 1.0 Uiso 0.045(7) 4
O O7 0.699(4) 0.0350(20) 0.1559(16) 1.0 Uiso 0.058(7) 4
O O8 0.0792(35) 0.0002(25) 0.3964(20) 1.0 Uiso 0.038(7) 4
O O9 0.5628(26) 0.0041(18) 0.3961(16) 1.0 Uiso 0.009(4) 4
GE Ge1 0.1930(26) 0.1892(18) 0.1257(11) 0.3 Uiso 0.025(4) 4
GE Ge2 0.7156(19) 0.1912(20) 0.1212(15) 0.3 Uiso 0.032(5) 4
O O10 0.077(8) 0.749(4) 0.391(4) 0.49(5) Uiso 0.055(5) 4
